data_2104798
loop_
_publ_author_name
'Gholivand, Khodayar'
'Mostaanzadeh, Hossein'
'Koval, Tomas'
'Dusek, Michal'
'Erben, Mauricio F.'
'Stoeckli-Evans, Helen'
'Della V\'edova, Carlos O.'

_publ_section_title
;
 Syntheses, spectroscopic study and X-ray crystallography of some new
 phosphoramidates and lanthanide(III) complexes of
 <i>N</i>-(4-nitrobenzoyl)-<i>N</i>',<i>N</i>''-bis(morpholino)phosphoric
 triamide
;
_journal_coeditor_code PS5006
_journal_issue 4
_journal_name_full 'Acta Crystallographica Section B'
_journal_page_first 441
_journal_page_last 450
_journal_paper_doi 10.1107/S0108768110018550
_journal_volume 66
_journal_year 2010
_chemical_formula_moiety 'C30 H44 Er N11 O22 P2, 0.5(C3 H6 O), 0.5(C H4 O)'
_chemical_formula_sum 'C32 H49 Er N11 O23 P2'
_chemical_formula_weight 1185.02
_chemical_name_systematic
;
 ?
;
_space_group_IT_number 14
_symmetry_cell_setting monoclinic
_symmetry_space_group_name_Hall '-P 2yn'
_symmetry_space_group_name_H-M 'P 1 21/n 1'
_atom_sites_solution_hydrogens geom
_atom_sites_solution_primary direct
_atom_sites_solution_secondary difmap
_audit_creation_method SHELXL-97
_cell_angle_alpha 90.00
_cell_angle_beta 92.113(4)
_cell_angle_gamma 90.00
_cell_formula_units_Z 4
_cell_length_a 8.7152(4)
_cell_length_b 33.5889(14)
_cell_length_c 15.3815(8)
_cell_measurement_reflns_used 39011
_cell_measurement_temperature 173(2)
_cell_measurement_theta_max 26.10
_cell_measurement_theta_min 1.45
_cell_volume 4499.6(4)
_computing_cell_refinement 'X-Area V1.35'
_computing_data_collection 'X-Area V1.35 (Stoe & Cie, 2006)'
_computing_data_reduction 'X-RED32 V1.31 (Stoe & Cie, 2006)'
_computing_molecular_graphics 'ORTEP3 (Farrugia, 1997) & PLATON (Spek, 2003)'
_computing_publication_material SHELXL-97
_computing_structure_refinement 'SHELXL-97 (Sheldrick, 2008)'
_computing_structure_solution 'SHELXS-97 (Sheldrick, 2008)'
_diffrn_ambient_temperature 173(2)
_diffrn_measured_fraction_theta_full 0.992
_diffrn_measured_fraction_theta_max 0.992
_diffrn_measurement_device_type 'STOE IPDS-2'
_diffrn_measurement_method 'phi + omega scans'
_diffrn_radiation_monochromator graphite
_diffrn_radiation_source 'fine-focus sealed tube'
_diffrn_radiation_type MoK\a
_diffrn_radiation_wavelength 0.71073
_diffrn_reflns_av_R_equivalents 0.0445
_diffrn_reflns_av_sigmaI/netI 0.0352
_diffrn_reflns_limit_h_max 10
_diffrn_reflns_limit_h_min -10
_diffrn_reflns_limit_k_max 40
_diffrn_reflns_limit_k_min -37
_diffrn_reflns_limit_l_max 18
_diffrn_reflns_limit_l_min -18
_diffrn_reflns_number 42064
_diffrn_reflns_theta_full 25.69
_diffrn_reflns_theta_max 25.69
_diffrn_reflns_theta_min 1.46
_diffrn_standards_decay_% 0
_diffrn_standards_number 0
_exptl_absorpt_coefficient_mu 2.034
_exptl_absorpt_correction_T_max 0.6566
_exptl_absorpt_correction_T_min 0.6071
_exptl_absorpt_correction_type multi-scan
_exptl_absorpt_process_details 'MULscanABS (Spek, 2003)'
_exptl_crystal_colour colourless
_exptl_crystal_density_diffrn 1.749
_exptl_crystal_density_meas ?
_exptl_crystal_density_method 'not measured'
_exptl_crystal_description rod
_exptl_crystal_F_000 2400
_exptl_crystal_size_max 0.33
_exptl_crystal_size_mid 0.27
_exptl_crystal_size_min 0.21
_refine_diff_density_max 2.065
_refine_diff_density_min -1.595
_refine_ls_extinction_coef 0.0040(2)
_refine_ls_extinction_expression Fc^*^=kFc[1+0.001xFc^2^\l^3^/sin(2\q)]^-1/4^
_refine_ls_extinction_method SHELXL
_refine_ls_goodness_of_fit_ref 1.032
_refine_ls_hydrogen_treatment mixed
_refine_ls_matrix_type full
_refine_ls_number_parameters 590
_refine_ls_number_reflns 8492
_refine_ls_number_restraints 5
_refine_ls_restrained_S_all 1.032
_refine_ls_R_factor_all 0.0541
_refine_ls_R_factor_gt 0.0420
_refine_ls_shift/su_max 0.001
_refine_ls_shift/su_mean <0.001
_refine_ls_structure_factor_coef Fsqd
_refine_ls_weighting_details 'calc w=1/[\s^2^(Fo^2^)+(0.0638P)^2^+7.5884P] where P=(Fo^2^+2Fc^2^)/3'
_refine_ls_weighting_scheme calc
_refine_ls_wR_factor_gt 0.1054
_refine_ls_wR_factor_ref 0.1088
_reflns_number_gt 6850
_reflns_number_total 8492
_reflns_threshold_expression I>2\s(I)
_cod_data_source_file ps5006.cif
_cod_data_source_block 13
_cod_depositor_comments
;
The following automatic conversions were performed:

'_exptl_crystal_density_meas' value 'none' was changed to '?' - the
value is perceived as not measured.

Automatic conversion script
Id: cif_fix_values 3008 2015-01-20 13:52:24Z robertas 
;
_cod_original_sg_symbol_H-M 'P 21/n'
_cod_database_code 2104798

loop_
_symmetry_equiv_pos_site_id
_symmetry_equiv_pos_as_xyz
1 x,y,z
2 1/2-x,1/2+y,1/2-z
3 -x,-y,-z
4 1/2+x,1/2-y,1/2+z

loop_
_atom_site_aniso_label
_atom_site_aniso_U_11
_atom_site_aniso_U_22
_atom_site_aniso_U_33
_atom_site_aniso_U_12
_atom_site_aniso_U_13
_atom_site_aniso_U_23
Er1 0.02460(10) 0.03240(10) 0.01950(10) 0.00440(10) 0.00390(10) 0.00200(10)
P1 0.0190(6) 0.0289(6) 0.0202(5) 0.0013(5) 0.0032(4) 0.0006(5)
P2 0.0219(6) 0.0290(7) 0.0206(6) 0.0020(5) 0.0015(5) 0.0003(5)
O1 0.0286(18) 0.0327(19) 0.0153(15) 0.0042(14) 0.0078(13) 0.0026(13)
O1W 0.0266(19) 0.037(2) 0.034(2) 0.0098(16) 0.0085(15) 0.0082(16)
O2 0.045(2) 0.066(3) 0.035(2) 0.019(2) 0.0143(18) 0.018(2)
O3 0.095(3) 0.074(2) 0.104(3) 0.046(2) 0.008(2) -0.017(2)
O4 0.095(3) 0.074(2) 0.104(3) 0.046(2) 0.008(2) -0.017(2)
O5 0.034(2) 0.037(2) 0.038(2) -0.0050(17) 0.0021(16) -0.0098(17)
O6 0.0243(19) 0.052(2) 0.0345(19) 0.0023(17) 0.0109(15) 0.0073(17)
O7 0.0320(19) 0.0359(19) 0.0149(15) 0.0038(15) 0.0017(13) -0.0003(14)
O8 0.049(2) 0.044(2) 0.0239(18) 0.0162(19) 0.0045(16) 0.0000(16)
O9 0.065(3) 0.082(4) 0.077(4) 0.027(3) 0.017(3) -0.027(3)
O10 0.095(3) 0.074(2) 0.104(3) 0.046(2) 0.008(2) -0.017(2)
O11 0.034(2) 0.036(2) 0.0316(18) -0.0005(16) 0.0069(15) 0.0054(16)
O12 0.025(2) 0.055(3) 0.046(2) 0.0005(18) -0.0001(17) -0.0017(19)
O13 0.042(2) 0.035(2) 0.0237(17) -0.0036(17) 0.0019(15) 0.0000(15)
O14 0.042(2) 0.035(2) 0.0238(17) -0.0020(17) -0.0037(15) 0.0019(15)
O15 0.052(3) 0.036(2) 0.053(2) -0.016(2) 0.005(2) 0.0031(19)
O16 0.0259(19) 0.045(2) 0.0294(18) 0.0020(16) 0.0027(15) 0.0077(16)
O17 0.032(2) 0.073(3) 0.0293(19) 0.005(2) 0.0093(16) 0.0045(19)
O18 0.020(2) 0.100(4) 0.060(3) 0.012(2) 0.0046(19) -0.002(3)
O19 0.038(2) 0.032(2) 0.036(2) 0.0028(17) 0.0037(16) 0.0027(16)
O20 0.091(3) 0.048(2) 0.074(2) -0.016(2) 0.009(2) 0.0027(18)
O21 0.091(3) 0.048(2) 0.074(2) -0.016(2) 0.009(2) 0.0027(18)
N1 0.027(2) 0.030(2) 0.0211(19) 0.0063(18) 0.0063(16) 0.0049(16)
N2 0.051(4) 0.049(4) 0.086(5) 0.009(3) 0.000(3) -0.024(3)
N3 0.0180(19) 0.032(2) 0.027(2) 0.0010(17) 0.0009(15) -0.0027(17)
N4 0.019(2) 0.039(2) 0.0213(19) -0.0071(17) 0.0013(15) 0.0007(17)
N5 0.032(2) 0.034(2) 0.0198(19) 0.0090(19) 0.0038(17) 0.0033(17)
N6 0.038(3) 0.049(3) 0.055(3) 0.008(2) 0.001(2) -0.023(3)
N7 0.020(2) 0.028(2) 0.030(2) 0.0029(17) 0.0021(16) 0.0021(17)
N8 0.026(2) 0.034(2) 0.027(2) 0.0014(18) 0.0020(17) 0.0047(17)
N9 0.029(2) 0.040(3) 0.029(2) 0.006(2) 0.0013(18) -0.0035(19)
N10 0.025(2) 0.044(3) 0.036(2) 0.001(2) 0.0071(19) -0.001(2)
N11 0.095(5) 0.057(4) 0.047(3) -0.008(4) -0.003(3) 0.002(3)
C1 0.025(3) 0.037(3) 0.029(3) 0.000(2) 0.002(2) 0.004(2)
C2 0.024(3) 0.031(3) 0.035(3) 0.000(2) 0.001(2) 0.000(2)
C3 0.048(4) 0.040(3) 0.045(3) 0.009(3) 0.001(3) 0.008(3)
C4 0.045(4) 0.045(4) 0.065(4) 0.015(3) -0.006(3) 0.006(3)
C5 0.028(3) 0.032(3) 0.071(4) 0.008(2) -0.001(3) -0.013(3)
C6 0.064(5) 0.052(4) 0.052(4) 0.016(3) 0.020(3) -0.007(3)
C7 0.057(4) 0.042(3) 0.045(3) 0.017(3) 0.012(3) 0.003(3)
C8 0.016(2) 0.034(3) 0.033(3) 0.0001(19) 0.0002(19) -0.001(2)
C9 0.027(3) 0.040(3) 0.039(3) 0.000(2) -0.004(2) -0.005(2)
C10 0.033(3) 0.043(3) 0.040(3) -0.001(3) 0.007(2) -0.014(3)
C11 0.028(3) 0.032(3) 0.041(3) 0.006(2) -0.002(2) -0.005(2)
C12 0.025(3) 0.045(3) 0.029(3) -0.007(2) 0.004(2) -0.006(2)
C13 0.024(3) 0.045(3) 0.035(3) 0.000(2) 0.003(2) 0.009(2)
C14 0.029(3) 0.054(4) 0.028(3) -0.002(3) 0.008(2) 0.002(2)
C15 0.025(3) 0.044(3) 0.030(3) -0.001(2) 0.009(2) 0.008(2)
C16 0.030(3) 0.030(3) 0.031(3) -0.001(2) 0.008(2) -0.003(2)
C17 0.026(3) 0.033(3) 0.030(3) 0.000(2) 0.005(2) -0.004(2)
C18 0.051(4) 0.043(3) 0.032(3) 0.012(3) 0.005(3) -0.001(2)
C19 0.051(4) 0.049(4) 0.041(3) 0.019(3) -0.001(3) -0.003(3)
C20 0.028(3) 0.038(3) 0.046(3) 0.003(2) 0.004(2) -0.012(3)
C21 0.046(3) 0.038(3) 0.043(3) -0.001(3) 0.022(3) -0.007(3)
C22 0.050(4) 0.032(3) 0.043(3) 0.000(3) 0.019(3) 0.000(2)
C23 0.024(3) 0.034(3) 0.031(3) 0.002(2) 0.002(2) 0.001(2)
C24 0.030(3) 0.037(3) 0.035(3) 0.001(2) 0.011(2) 0.001(2)
C25 0.029(3) 0.036(3) 0.025(2) 0.002(2) 0.003(2) 0.005(2)
C26 0.028(3) 0.028(3) 0.026(2) 0.004(2) 0.004(2) 0.0019(19)
C27 0.031(3) 0.039(3) 0.030(3) 0.001(2) 0.001(2) 0.000(2)
C28 0.031(3) 0.050(4) 0.040(3) 0.004(3) -0.009(2) 0.004(3)
C29 0.027(3) 0.060(4) 0.044(3) -0.002(3) 0.010(2) 0.003(3)
C30 0.027(3) 0.046(4) 0.051(3) -0.004(2) 0.005(2) 0.007(3)

loop_
_atom_site_type_symbol
_atom_site_label
_atom_site_fract_x
_atom_site_fract_y
_atom_site_fract_z
_atom_site_U_iso_or_equiv
_atom_site_thermal_displace_type
_atom_site_calc_flag
_atom_site_refinement_flags
_atom_site_occupancy
Er Er1 0.28773(3) 0.166470(10) 0.123970(10) 0.02540(10) Uani . . 1.000
P P1 0.26077(14) 0.14013(4) 0.35288(8) 0.0226(3) Uani . . 1.000
P P2 0.24187(14) 0.15775(4) -0.11277(8) 0.0238(4) Uani . . 1.000
O O1 0.2304(4) 0.15914(10) 0.2662(2) 0.0254(10) Uani . . 1.000
O O1W 0.0579(4) 0.20088(12) 0.1238(2) 0.0324(11) Uani . . 1.000
O O2 0.3949(5) 0.06963(14) 0.4590(3) 0.0484(14) Uani . . 1.000
O O3 0.9214(8) -0.06254(19) 0.3052(4) 0.0909(16) Uani . . 1.000
O O4 0.9044(8) -0.03457(19) 0.1794(5) 0.0909(16) Uani . . 1.000
O O5 0.4546(4) 0.23338(12) 0.5322(2) 0.0363(12) Uani . . 1.000
O O6 -0.1930(4) 0.11725(12) 0.4560(2) 0.0367(11) Uani . . 1.000
O O7 0.2558(4) 0.15008(11) -0.0173(2) 0.0276(10) Uani . . 1.000
O O8 0.3382(5) 0.14371(12) -0.2970(2) 0.0389(11) Uani . . 1.000
O O9 0.8673(6) 0.00816(18) -0.4293(4) 0.074(2) Uani . . 1.000
O O10 0.8488(8) -0.0239(2) -0.3105(4) 0.0909(16) Uani . . 1.000
O O11 0.4030(4) 0.27042(11) -0.2322(2) 0.0337(11) Uani . . 1.000
O O12 -0.2551(4) 0.14972(14) -0.1870(3) 0.0420(14) Uani . . 1.000
O O13 0.3225(4) 0.22907(11) 0.0460(2) 0.0336(11) Uani . . 1.000
O O14 0.3908(4) 0.22861(11) 0.1821(2) 0.0337(11) Uani . . 1.000
O O15 0.4508(5) 0.27945(12) 0.1016(3) 0.0469(14) Uani . . 1.000
O O16 0.5364(4) 0.15239(12) 0.2025(2) 0.0334(11) Uani . . 1.000
O O17 0.5465(5) 0.16789(14) 0.0680(2) 0.0446(14) Uani . . 1.000
O O18 0.7576(5) 0.15361(18) 0.1408(3) 0.0599(18) Uani . . 1.000
O O19 0.3390(5) 0.09685(11) 0.1314(2) 0.0353(12) Uani . . 1.000
O O20 0.0856(7) 0.11548(16) 0.1204(4) 0.0709(14) Uani . . 1.000
O O21 0.1535(7) 0.05022(16) 0.1146(4) 0.0709(14) Uani . . 1.000
N N1 0.3965(5) 0.10586(12) 0.3361(3) 0.0259(11) Uani . . 1.000
N N2 0.8719(7) -0.03690(19) 0.2558(5) 0.062(3) Uani . . 1.000
N N3 0.3316(4) 0.16967(12) 0.4291(3) 0.0257(11) Uani . . 1.000
N N4 0.1047(5) 0.12263(13) 0.3902(2) 0.0264(11) Uani . . 1.000
N N5 0.3618(5) 0.12437(13) -0.1556(3) 0.0285(11) Uani . . 1.000
N N6 0.8174(6) 0.00459(17) -0.3568(4) 0.0474(17) Uani . . 1.000
N N7 0.2981(4) 0.20032(12) -0.1486(3) 0.0260(12) Uani . . 1.000
N N8 0.0647(5) 0.15312(13) -0.1452(3) 0.0290(12) Uani . . 1.000
N N9 0.3905(5) 0.24697(14) 0.1101(3) 0.0327(14) Uani . . 1.000
N N10 0.6190(5) 0.15745(14) 0.1371(3) 0.0349(14) Uani . . 1.000
N N11 0.1956(9) 0.0863(2) 0.1231(4) 0.067(2) Uani . . 1.000
C C1 0.4426(6) 0.07476(16) 0.3865(3) 0.0303(17) Uani . . 1.000
C C2 0.5587(6) 0.04672(16) 0.3491(3) 0.0300(17) Uani . . 1.000
C C3 0.6214(7) 0.01756(18) 0.4020(4) 0.0444(19) Uani . . 1.000
C C4 0.7259(7) -0.0096(2) 0.3732(5) 0.052(2) Uani . . 1.000
C C5 0.7643(6) -0.00700(18) 0.2894(4) 0.0437(19) Uani . . 1.000
C C6 0.7092(8) 0.0221(2) 0.2324(5) 0.056(3) Uani . . 1.000
C C7 0.6040(8) 0.04932(19) 0.2632(4) 0.0478(19) Uani . . 1.000
C C8 0.4988(5) 0.17567(16) 0.4410(3) 0.0277(16) Uani . . 1.000
C C9 0.5339(6) 0.19628(17) 0.5262(4) 0.0355(17) Uani . . 1.000
C C10 0.2914(6) 0.22607(18) 0.5264(4) 0.0385(17) Uani . . 1.000
C C11 0.2477(6) 0.20716(16) 0.4400(4) 0.0338(17) Uani . . 1.000
C C12 -0.0287(6) 0.11262(18) 0.3329(3) 0.0329(17) Uani . . 1.000
C C13 -0.1693(6) 0.13131(18) 0.3691(3) 0.0346(17) Uani . . 1.000
C C14 -0.0638(6) 0.12686(19) 0.5119(3) 0.0368(19) Uani . . 1.000
C C15 0.0829(6) 0.10893(17) 0.4801(3) 0.0328(17) Uani . . 1.000
C C16 0.3955(6) 0.12147(16) -0.2424(3) 0.0302(17) Uani . . 1.000
C C17 0.5071(6) 0.08970(16) -0.2681(3) 0.0296(17) Uani . . 1.000
C C18 0.5571(7) 0.05943(18) -0.2137(4) 0.0419(19) Uani . . 1.000
C C19 0.6611(8) 0.0315(2) -0.2417(4) 0.047(2) Uani . . 1.000
C C20 0.7120(6) 0.03463(17) -0.3252(4) 0.0373(17) Uani . . 1.000
C C21 0.6624(7) 0.06394(18) -0.3816(4) 0.0418(17) Uani . . 1.000
C C22 0.5584(7) 0.09139(17) -0.3524(4) 0.0412(19) Uani . . 1.000
C C23 0.4618(6) 0.21065(16) -0.1490(3) 0.0296(17) Uani . . 1.000
C C24 0.4934(6) 0.23515(16) -0.2287(3) 0.0338(17) Uani . . 1.000
C C25 0.2419(6) 0.26064(16) -0.2332(3) 0.0300(16) Uani . . 1.000
C C26 0.2038(6) 0.23672(15) -0.1528(3) 0.0273(16) Uani . . 1.000
C C27 0.0065(6) 0.15796(17) -0.2359(3) 0.0333(17) Uani . . 1.000
C C28 -0.1541(7) 0.17411(19) -0.2349(4) 0.0406(19) Uani . . 1.000
C C29 -0.1979(6) 0.1457(2) -0.0988(4) 0.0435(19) Uani . . 1.000
C C30 -0.0406(6) 0.12749(19) -0.0959(4) 0.0413(19) Uani . . 1.000
H H1WA 0.039(8) 0.2212(13) 0.094(4) 0.0490 Uiso . . 1.000
H H1N 0.429(5) 0.1119(10) 0.286(2) 0.0310 Uiso . . 1.000
H H1WB 0.005(6) 0.203(2) 0.168(3) 0.0490 Uiso . . 1.000
H H3 0.59130 0.01610 0.46060 0.0530 Uiso calc R 1.000
H H4 0.76930 -0.02930 0.41090 0.0620 Uiso calc R 1.000
H H5N 0.402(6) 0.1090(14) -0.116(3) 0.0340 Uiso . . 1.000
H H6 0.74220 0.02340 0.17430 0.0670 Uiso calc R 1.000
H H8A 0.53670 0.19200 0.39270 0.0330 Uiso calc R 1.000
H H8B 0.55190 0.14960 0.44030 0.0330 Uiso calc R 1.000
H H9A 0.50400 0.17870 0.57440 0.0420 Uiso calc R 1.000
H H9B 0.64580 0.20110 0.53260 0.0420 Uiso calc R 1.000
H H10A 0.23530 0.25150 0.53240 0.0470 Uiso calc R 1.000
H H10B 0.26220 0.20820 0.57420 0.0470 Uiso calc R 1.000
H H11A 0.13590 0.20190 0.43680 0.0410 Uiso calc R 1.000
H H11B 0.27180 0.22570 0.39230 0.0410 Uiso calc R 1.000
H H12A -0.04150 0.08340 0.32970 0.0390 Uiso calc R 1.000
H H12B -0.01300 0.12280 0.27340 0.0390 Uiso calc R 1.000
H H13A -0.15740 0.16060 0.36990 0.0420 Uiso calc R 1.000
H H13B -0.26010 0.12470 0.33130 0.0420 Uiso calc R 1.000
H H14A -0.08180 0.11690 0.57120 0.0440 Uiso calc R 1.000
H H14B -0.05250 0.15620 0.51520 0.0440 Uiso calc R 1.000
H H15A 0.17110 0.11730 0.51820 0.0390 Uiso calc R 1.000
H H15B 0.07650 0.07950 0.48150 0.0390 Uiso calc R 1.000
H H18 0.52010 0.05770 -0.15650 0.0500 Uiso calc R 1.000
H H19 0.69640 0.01060 -0.20430 0.0560 Uiso calc R 1.000
H H21 0.69870 0.06530 -0.43900 0.0500 Uiso calc R 1.000
H H22 0.52130 0.11180 -0.39050 0.0490 Uiso calc R 1.000
H H23A 0.52430 0.18600 -0.14900 0.0350 Uiso calc R 1.000
H H23B 0.49070 0.22600 -0.09590 0.0350 Uiso calc R 1.000
H H24A 0.60350 0.24240 -0.22800 0.0400 Uiso calc R 1.000
H H24B 0.47060 0.21900 -0.28150 0.0400 Uiso calc R 1.000
H H25A 0.21470 0.24500 -0.28610 0.0360 Uiso calc R 1.000
H H25B 0.18050 0.28540 -0.23510 0.0360 Uiso calc R 1.000
H H26A 0.22440 0.25300 -0.09990 0.0330 Uiso calc R 1.000
H H26B 0.09360 0.22950 -0.15520 0.0330 Uiso calc R 1.000
H H27A 0.00680 0.13200 -0.26620 0.0400 Uiso calc R 1.000
H H27B 0.07320 0.17650 -0.26720 0.0400 Uiso calc R 1.000
H H28A -0.15130 0.20110 -0.20900 0.0490 Uiso calc R 1.000
H H28B -0.19530 0.17660 -0.29550 0.0490 Uiso calc R 1.000
H H29A -0.26850 0.12880 -0.06600 0.0520 Uiso calc R 1.000
H H29B -0.19360 0.17220 -0.07070 0.0520 Uiso calc R 1.000
H H30A -0.00220 0.12500 -0.03480 0.0500 Uiso calc R 1.000
H H30B -0.04510 0.10050 -0.12190 0.0500 Uiso calc R 1.000
H H77 0.56310 0.06960 0.22600 0.0570 Uiso calc R 1.000

loop_
_atom_type_symbol
_atom_type_description
_atom_type_scat_dispersion_real
_atom_type_scat_dispersion_imag
_atom_type_scat_source
C C 0.0033 0.0016 'International Tables Vol C Tables 4.2.6.8 and 6.1.1.4'
H H 0.0000 0.0000 'International Tables Vol C Tables 4.2.6.8 and 6.1.1.4'
Er Er -0.2586 4.9576 'International Tables Vol C Tables 4.2.6.8 and 6.1.1.4'
N N 0.0061 0.0033 'International Tables Vol C Tables 4.2.6.8 and 6.1.1.4'
O O 0.0106 0.0060 'International Tables Vol C Tables 4.2.6.8 and 6.1.1.4'
P P 0.1023 0.0942 'International Tables Vol C Tables 4.2.6.8 and 6.1.1.4'

loop_
_geom_angle_atom_site_label_1
_geom_angle_atom_site_label_2
_geom_angle_atom_site_label_3
_geom_angle_site_symmetry_1
_geom_angle_site_symmetry_2
_geom_angle_site_symmetry_3
_geom_angle
_geom_angle_publ_flag
O1 Er1 O1W . . . 80.46(12) yes
O1 Er1 O7 . . . 151.50(13) yes
O1 Er1 O13 . . . 126.89(11) yes
O1 Er1 O14 . . . 80.24(11) yes
O1 Er1 O16 . . . 74.38(11) yes
O1 Er1 O17 . . . 125.38(12) yes
O1 Er1 O19 . . . 83.98(11) yes
O1 Er1 O20 . . . 76.31(17) yes
O1W Er1 O7 . . . 92.58(12) yes
O1W Er1 O13 . . . 72.10(12) yes
O1W Er1 O14 . . . 83.08(13) yes
O1W Er1 O16 . . . 146.59(12) yes
O1W Er1 O17 . . . 143.16(14) yes
O1W Er1 O19 . . . 130.65(14) yes
O1W Er1 O20 . . . 74.22(17) yes
O7 Er1 O13 . . . 75.51(12) yes
O7 Er1 O14 . . . 126.64(12) yes
O7 Er1 O16 . . . 119.82(12) yes
O7 Er1 O17 . . . 75.36(12) yes
O7 Er1 O19 . . . 79.77(12) yes
O7 Er1 O20 . . . 75.20(17) yes
O13 Er1 O14 . . . 52.48(11) yes
O13 Er1 O16 . . . 106.27(12) yes
O13 Er1 O17 . . . 71.20(13) yes
O13 Er1 O19 . . . 147.26(12) yes
O13 Er1 O20 . . . 133.67(16) yes
O14 Er1 O16 . . . 71.39(12) yes
O14 Er1 O17 . . . 77.26(13) yes
O14 Er1 O19 . . . 139.40(12) yes
O14 Er1 O20 . . . 149.59(16) yes
O16 Er1 O17 . . . 51.39(11) yes
O16 Er1 O19 . . . 68.38(13) yes
O16 Er1 O20 . . . 119.32(16) yes
O17 Er1 O19 . . . 82.08(15) yes
O17 Er1 O20 . . . 132.54(17) yes
O19 Er1 O20 . . . 56.62(17) yes
O1 P1 N1 . . . 105.0(2) no
O1 P1 N3 . . . 115.4(2) no
O1 P1 N4 . . . 110.5(2) no
N1 P1 N3 . . . 106.0(2) no
N1 P1 N4 . . . 114.5(2) no
N3 P1 N4 . . . 105.5(2) no
O7 P2 N5 . . . 104.0(2) no
O7 P2 N7 . . . 118.3(2) no
O7 P2 N8 . . . 109.3(2) no
N5 P2 N7 . . . 104.8(2) no
N5 P2 N8 . . . 114.6(2) no
N7 P2 N8 . . . 106.2(2) no
Er1 O1 P1 . . . 150.1(2) no
C9 O5 C10 . . . 109.0(4) no
C13 O6 C14 . . . 110.4(4) no
Er1 O7 P2 . . . 155.8(2) no
C24 O11 C25 . . . 110.4(4) no
C28 O12 C29 . . . 110.1(4) no
Er1 O13 N9 . . . 95.1(3) no
Er1 O14 N9 . . . 96.2(3) no
Er1 O16 N10 . . . 95.7(3) no
Er1 O17 N10 . . . 97.9(3) no
Er1 O19 N11 . . . 94.9(4) no
Er1 O20 N11 . . . 89.9(4) no
H1WA O1W H1WB . . . 106(6) no
Er1 O1W H1WA . . . 124(5) no
Er1 O1W H1WB . . . 123(4) no
P1 N1 C1 . . . 129.6(4) no
O4 N2 C5 . . . 117.7(6) no
O3 N2 O4 . . . 123.8(7) no
O3 N2 C5 . . . 118.5(7) no
P1 N3 C8 . . . 121.0(3) no
P1 N3 C11 . . . 115.1(3) no
C8 N3 C11 . . . 111.2(4) no
P1 N4 C12 . . . 122.0(3) no
C12 N4 C15 . . . 111.3(4) no
P1 N4 C15 . . . 126.1(3) no
P2 N5 C16 . . . 125.6(4) no
O10 N6 C20 . . . 118.6(6) no
O9 N6 O10 . . . 122.2(6) no
O9 N6 C20 . . . 119.2(6) no
P2 N7 C23 . . . 121.2(3) no
P2 N7 C26 . . . 125.0(3) no
C23 N7 C26 . . . 110.1(4) no
P2 N8 C27 . . . 125.0(4) no
P2 N8 C30 . . . 120.0(4) no
C27 N8 C30 . . . 110.4(4) no
O13 N9 O15 . . . 121.7(5) no
O13 N9 O14 . . . 115.5(4) no
O14 N9 O15 . . . 122.8(5) no
O16 N10 O17 . . . 115.0(4) no
O16 N10 O18 . . . 122.7(5) no
O17 N10 O18 . . . 122.3(5) no
O20 N11 O21 . . . 118.7(7) no
O19 N11 O21 . . . 122.8(7) no
O19 N11 O20 . . . 118.5(6) no
C1 N1 H1N . . . 127(3) no
P1 N1 H1N . . . 104(3) no
C16 N5 H5N . . . 123(3) no
P2 N5 H5N . . . 111(3) no
N1 C1 C2 . . . 116.9(4) no
O2 C1 N1 . . . 122.0(5) no
O2 C1 C2 . . . 121.1(5) no
C1 C2 C3 . . . 118.4(4) no
C1 C2 C7 . . . 122.6(5) no
C3 C2 C7 . . . 119.0(5) no
C2 C3 C4 . . . 122.4(6) no
C3 C4 C5 . . . 117.2(6) no
N2 C5 C4 . . . 118.3(6) no
N2 C5 C6 . . . 117.8(6) no
C4 C5 C6 . . . 123.9(6) no
C5 C6 C7 . . . 117.7(6) no
C2 C7 C6 . . . 119.6(6) no
N3 C8 C9 . . . 109.8(4) no
O5 C9 C8 . . . 112.0(4) no
O5 C10 C11 . . . 110.0(4) no
N3 C11 C10 . . . 110.5(5) no
N4 C12 C13 . . . 108.7(4) no
O6 C13 C12 . . . 110.7(4) no
O6 C14 C15 . . . 111.9(4) no
N4 C15 C14 . . . 108.6(4) no
O8 C16 N5 . . . 121.8(5) no
O8 C16 C17 . . . 120.4(4) no
N5 C16 C17 . . . 117.8(4) no
C16 C17 C18 . . . 123.8(5) no
C16 C17 C22 . . . 116.7(5) no
C18 C17 C22 . . . 119.5(5) no
C17 C18 C19 . . . 120.5(6) no
C18 C19 C20 . . . 118.4(6) no
N6 C20 C19 . . . 119.1(5) no
N6 C20 C21 . . . 118.2(5) no
C19 C20 C21 . . . 122.7(6) no
C20 C21 C22 . . . 118.0(6) no
C17 C22 C21 . . . 121.0(5) no
N7 C23 C24 . . . 109.8(4) no
O11 C24 C23 . . . 111.5(4) no
O11 C25 C26 . . . 110.7(4) no
N7 C26 C25 . . . 109.6(4) no
N8 C27 C28 . . . 108.6(4) no
O12 C28 C27 . . . 113.0(5) no
O12 C29 C30 . . . 110.6(5) no
N8 C30 C29 . . . 109.2(5) no
C2 C3 H3 . . . 119.00 no
C4 C3 H3 . . . 119.00 no
C3 C4 H4 . . . 121.00 no
C5 C4 H4 . . . 122.00 no
C5 C6 H6 . . . 121.00 no
C7 C6 H6 . . . 121.00 no
C2 C7 H77 . . . 120.00 no
C6 C7 H77 . . . 120.00 no
N3 C8 H8A . . . 110.00 no
N3 C8 H8B . . . 110.00 no
C9 C8 H8A . . . 110.00 no
C9 C8 H8B . . . 110.00 no
H8A C8 H8B . . . 108.00 no
O5 C9 H9A . . . 109.00 no
O5 C9 H9B . . . 109.00 no
C8 C9 H9A . . . 109.00 no
C8 C9 H9B . . . 109.00 no
H9A C9 H9B . . . 108.00 no
O5 C10 H10A . . . 110.00 no
O5 C10 H10B . . . 110.00 no
C11 C10 H10A . . . 110.00 no
C11 C10 H10B . . . 110.00 no
H10A C10 H10B . . . 108.00 no
N3 C11 H11A . . . 110.00 no
N3 C11 H11B . . . 110.00 no
C10 C11 H11A . . . 110.00 no
C10 C11 H11B . . . 110.00 no
H11A C11 H11B . . . 108.00 no
N4 C12 H12A . . . 110.00 no
N4 C12 H12B . . . 110.00 no
C13 C12 H12A . . . 110.00 no
C13 C12 H12B . . . 110.00 no
H12A C12 H12B . . . 108.00 no
O6 C13 H13A . . . 109.00 no
O6 C13 H13B . . . 109.00 no
C12 C13 H13A . . . 109.00 no
C12 C13 H13B . . . 110.00 no
H13A C13 H13B . . . 108.00 no
O6 C14 H14A . . . 109.00 no
O6 C14 H14B . . . 109.00 no
C15 C14 H14A . . . 109.00 no
C15 C14 H14B . . . 109.00 no
H14A C14 H14B . . . 108.00 no
N4 C15 H15A . . . 110.00 no
N4 C15 H15B . . . 110.00 no
C14 C15 H15A . . . 110.00 no
C14 C15 H15B . . . 110.00 no
H15A C15 H15B . . . 108.00 no
C17 C18 H18 . . . 120.00 no
C19 C18 H18 . . . 120.00 no
C18 C19 H19 . . . 121.00 no
C20 C19 H19 . . . 121.00 no
C20 C21 H21 . . . 121.00 no
C22 C21 H21 . . . 121.00 no
C17 C22 H22 . . . 119.00 no
C21 C22 H22 . . . 120.00 no
N7 C23 H23A . . . 110.00 no
N7 C23 H23B . . . 110.00 no
C24 C23 H23A . . . 110.00 no
C24 C23 H23B . . . 110.00 no
H23A C23 H23B . . . 108.00 no
O11 C24 H24A . . . 109.00 no
O11 C24 H24B . . . 109.00 no
C23 C24 H24A . . . 109.00 no
C23 C24 H24B . . . 109.00 no
H24A C24 H24B . . . 108.00 no
O11 C25 H25A . . . 109.00 no
O11 C25 H25B . . . 110.00 no
C26 C25 H25A . . . 110.00 no
C26 C25 H25B . . . 110.00 no
H25A C25 H25B . . . 108.00 no
N7 C26 H26A . . . 110.00 no
N7 C26 H26B . . . 110.00 no
C25 C26 H26A . . . 110.00 no
C25 C26 H26B . . . 110.00 no
H26A C26 H26B . . . 108.00 no
N8 C27 H27A . . . 110.00 no
N8 C27 H27B . . . 110.00 no
C28 C27 H27A . . . 110.00 no
C28 C27 H27B . . . 110.00 no
H27A C27 H27B . . . 108.00 no
O12 C28 H28A . . . 109.00 no
O12 C28 H28B . . . 109.00 no
C27 C28 H28A . . . 109.00 no
C27 C28 H28B . . . 109.00 no
H28A C28 H28B . . . 108.00 no
O12 C29 H29A . . . 110.00 no
O12 C29 H29B . . . 110.00 no
C30 C29 H29A . . . 110.00 no
C30 C29 H29B . . . 110.00 no
H29A C29 H29B . . . 108.00 no
N8 C30 H30A . . . 110.00 no
N8 C30 H30B . . . 110.00 no
C29 C30 H30A . . . 110.00 no
C29 C30 H30B . . . 110.00 no
H30A C30 H30B . . . 108.00 no

loop_
_geom_bond_atom_site_label_1
_geom_bond_atom_site_label_2
_geom_bond_site_symmetry_1
_geom_bond_site_symmetry_2
_geom_bond_distance
_geom_bond_publ_flag
Er1 O1 . . 2.275(3) yes
Er1 O1W . . 2.313(4) yes
Er1 O7 . . 2.249(3) yes
Er1 O13 . . 2.445(4) yes
Er1 O14 . . 2.430(4) yes
Er1 O16 . . 2.487(3) yes
Er1 O17 . . 2.444(4) yes
Er1 O19 . . 2.383(4) yes
Er1 O20 . . 2.456(6) yes
P1 O1 . . 1.493(3) no
P1 N1 . . 1.677(4) no
P1 N3 . . 1.639(4) no
P1 N4 . . 1.607(4) no
P2 O7 . . 1.491(3) no
P2 N5 . . 1.684(5) no
P2 N7 . . 1.615(4) no
P2 N8 . . 1.613(5) no
O2 C1 . . 1.217(7) no
O3 N2 . . 1.217(9) no
O4 N2 . . 1.221(11) no
O5 C9 . . 1.430(7) no
O5 C10 . . 1.443(6) no
O6 C13 . . 1.440(6) no
O6 C14 . . 1.428(6) no
O8 C16 . . 1.217(6) no
O9 N6 . . 1.218(9) no
O10 N6 . . 1.218(9) no
O11 C24 . . 1.423(6) no
O11 C25 . . 1.442(6) no
O12 C28 . . 1.427(8) no
O12 C29 . . 1.434(8) no
O13 N9 . . 1.281(6) no
O14 N9 . . 1.268(6) no
O15 N9 . . 1.220(6) no
O16 N10 . . 1.270(6) no
O17 N10 . . 1.266(6) no
O18 N10 . . 1.214(6) no
O19 N11 . . 1.301(9) no
O20 N11 . . 1.371(9) no
O21 N11 . . 1.272(9) no
O1W H1WA . . 0.84(5) no
O1W H1WB . . 0.84(5) no
N1 C1 . . 1.353(7) no
N2 C5 . . 1.480(9) no
N3 C8 . . 1.476(6) no
N3 C11 . . 1.469(7) no
N4 C12 . . 1.472(6) no
N4 C15 . . 1.476(6) no
N5 C16 . . 1.381(7) no
N6 C20 . . 1.460(8) no
N7 C23 . . 1.469(6) no
N7 C26 . . 1.473(6) no
N8 C30 . . 1.487(7) no
N8 C27 . . 1.476(7) no
N1 H1N . . 0.86(3) no
N5 H5N . . 0.86(5) no
C1 C2 . . 1.512(7) no
C2 C3 . . 1.374(8) no
C2 C7 . . 1.396(8) no
C3 C4 . . 1.374(9) no
C4 C5 . . 1.346(10) no
C5 C6 . . 1.387(9) no
C6 C7 . . 1.390(10) no
C8 C9 . . 1.504(8) no
C10 C11 . . 1.509(9) no
C12 C13 . . 1.502(8) no
C14 C15 . . 1.511(8) no
C16 C17 . . 1.506(7) no
C17 C22 . . 1.388(8) no
C17 C18 . . 1.377(8) no
C18 C19 . . 1.384(9) no
C19 C20 . . 1.378(9) no
C20 C21 . . 1.372(8) no
C21 C22 . . 1.380(8) no
C23 C24 . . 1.510(7) no
C25 C26 . . 1.522(7) no
C27 C28 . . 1.502(8) no
C29 C30 . . 1.500(8) no
C3 H3 . . 0.9500 no
C4 H4 . . 0.9500 no
C6 H6 . . 0.9500 no
C7 H77 . . 0.9500 no
C8 H8A . . 0.9900 no
C8 H8B . . 0.9900 no
C9 H9A . . 0.9900 no
C9 H9B . . 0.9900 no
C10 H10A . . 0.9900 no
C10 H10B . . 0.9900 no
C11 H11A . . 0.9900 no
C11 H11B . . 0.9900 no
C12 H12A . . 0.9900 no
C12 H12B . . 0.9900 no
C13 H13A . . 0.9900 no
C13 H13B . . 0.9900 no
C14 H14A . . 0.9900 no
C14 H14B . . 0.9900 no
C15 H15A . . 0.9900 no
C15 H15B . . 0.9900 no
C18 H18 . . 0.9500 no
C19 H19 . . 0.9500 no
C21 H21 . . 0.9500 no
C22 H22 . . 0.9500 no
C23 H23A . . 0.9900 no
C23 H23B . . 0.9900 no
C24 H24A . . 0.9900 no
C24 H24B . . 0.9900 no
C25 H25A . . 0.9900 no
C25 H25B . . 0.9900 no
C26 H26A . . 0.9900 no
C26 H26B . . 0.9900 no
C27 H27A . . 0.9900 no
C27 H27B . . 0.9900 no
C28 H28A . . 0.9900 no
C28 H28B . . 0.9900 no
C29 H29A . . 0.9900 no
C29 H29B . . 0.9900 no
C30 H30A . . 0.9900 no
C30 H30B . . 0.9900 no

loop_
_geom_hbond_atom_site_label_D
_geom_hbond_atom_site_label_H
_geom_hbond_atom_site_label_A
_geom_hbond_site_symmetry_A
_geom_hbond_distance_DH
_geom_hbond_distance_HA
_geom_hbond_distance_DA
_geom_hbond_angle_DHA
_geom_hbond_publ_flag
O1W H1WA O5 4_454 0.84(5) 1.93(5) 2.753(5) 169(7) yes
N1 H1N O16 . 0.86(3) 2.11(3) 2.887(6) 150(3) yes
N1 H1N O19 . 0.86(3) 2.53(3) 3.184(6) 134(3) yes
O1W H1WB O11 4_455 0.84(5) 2.01(5) 2.807(5) 158(6) yes
C3 H3 O2 . 0.9500 2.4800 2.802(8) 100.00 no
C8 H8B O6 1_655 0.9900 2.4800 3.328(6) 144.00 no
C8 H8B N1 . 0.9900 2.5300 2.965(7) 106.00 no
C12 H12B O1 . 0.9900 2.4500 2.960(6) 111.00 no
C12 H12B O20 . 0.9900 2.5500 3.453(8) 152.00 no
C14 H14B O15 4_455 0.9900 2.5400 3.437(7) 151.00 no
C21 H21 O6 1_654 0.9500 2.5800 3.357(7) 139.00 no
C22 H22 O8 . 0.9500 2.4400 2.760(7) 100.00 no
C23 H23A O12 1_655 0.9900 2.3700 3.275(7) 152.00 no
C23 H23A N5 . 0.9900 2.5100 3.027(7) 112.00 no
C26 H26A O13 . 0.9900 2.5000 3.202(6) 127.00 no
C26 H26B N8 . 0.9900 2.5800 3.063(7) 110.00 no
C27 H27A O3 3_655 0.9900 2.4900 3.443(8) 161.00 no
C28 H28B O15 4_454 0.9900 2.5400 3.125(8) 118.00 no
C30 H30A O7 . 0.9900 2.4100 2.912(6) 111.00 no
C30 H30A O20 . 0.9900 2.5000 3.489(9) 177.00 no
C7 H77 O19 . 0.9500 2.5600 3.413(8) 149.00 no

loop_
_geom_torsion_atom_site_label_1
_geom_torsion_atom_site_label_2
_geom_torsion_atom_site_label_3
_geom_torsion_atom_site_label_4
_geom_torsion_site_symmetry_1
_geom_torsion_site_symmetry_2
_geom_torsion_site_symmetry_3
_geom_torsion_site_symmetry_4
_geom_torsion
_geom_torsion_publ_flag
O1W Er1 O1 P1 . . . . 169.5(4) no
O7 Er1 O1 P1 . . . . 91.9(5) no
O13 Er1 O1 P1 . . . . -131.5(4) no
O14 Er1 O1 P1 . . . . -105.9(4) no
O16 Er1 O1 P1 . . . . -32.7(4) no
O17 Er1 O1 P1 . . . . -39.3(5) no
O19 Er1 O1 P1 . . . . 36.5(4) no
O20 Er1 O1 P1 . . . . 93.6(4) no
O1 Er1 O7 P2 . . . . 140.6(5) no
O1W Er1 O7 P2 . . . . 65.9(5) no
O13 Er1 O7 P2 . . . . -4.9(5) no
O14 Er1 O7 P2 . . . . -17.4(6) no
O16 Er1 O7 P2 . . . . -105.5(5) no
O17 Er1 O7 P2 . . . . -78.8(5) no
O19 Er1 O7 P2 . . . . -163.2(6) no
O20 Er1 O7 P2 . . . . 138.8(6) no
O1 Er1 O13 N9 . . . . 37.7(3) no
O1W Er1 O13 N9 . . . . 100.3(3) no
O7 Er1 O13 N9 . . . . -162.1(3) no
O14 Er1 O13 N9 . . . . 5.2(2) no
O16 Er1 O13 N9 . . . . -44.7(3) no
O17 Er1 O13 N9 . . . . -82.9(3) no
O19 Er1 O13 N9 . . . . -119.9(3) no
O20 Er1 O13 N9 . . . . 145.6(3) no
O1 Er1 O14 N9 . . . . -159.5(3) no
O1W Er1 O14 N9 . . . . -78.0(3) no
O7 Er1 O14 N9 . . . . 10.1(3) no
O13 Er1 O14 N9 . . . . -5.3(2) no
O16 Er1 O14 N9 . . . . 123.9(3) no
O17 Er1 O14 N9 . . . . 70.7(3) no
O19 Er1 O14 N9 . . . . 131.9(3) no
O20 Er1 O14 N9 . . . . -119.6(4) no
O1 Er1 O16 N10 . . . . -174.5(3) no
O1W Er1 O16 N10 . . . . -131.9(3) no
O7 Er1 O16 N10 . . . . 32.5(3) no
O13 Er1 O16 N10 . . . . -49.9(3) no
O14 Er1 O16 N10 . . . . -89.7(3) no
O17 Er1 O16 N10 . . . . -1.4(3) no
O19 Er1 O16 N10 . . . . 95.9(3) no
O20 Er1 O16 N10 . . . . 121.6(3) no
O1 Er1 O17 N10 . . . . 9.6(4) no
O1W Er1 O17 N10 . . . . 137.1(3) no
O7 Er1 O17 N10 . . . . -148.6(3) no
O13 Er1 O17 N10 . . . . 132.0(3) no
O14 Er1 O17 N10 . . . . 77.6(3) no
O16 Er1 O17 N10 . . . . 1.4(3) no
O19 Er1 O17 N10 . . . . -67.2(3) no
O20 Er1 O17 N10 . . . . -95.4(4) no
O1 Er1 O19 N11 . . . . 80.1(3) no
O1W Er1 O19 N11 . . . . 8.2(4) no
O7 Er1 O19 N11 . . . . -76.4(3) no
O13 Er1 O19 N11 . . . . -117.7(4) no
O14 Er1 O19 N11 . . . . 147.5(3) no
O16 Er1 O19 N11 . . . . 155.7(3) no
O17 Er1 O19 N11 . . . . -152.9(3) no
O20 Er1 O19 N11 . . . . 2.5(3) no
O1 Er1 O20 N11 . . . . -94.2(4) no
O1W Er1 O20 N11 . . . . -178.0(4) no
O7 Er1 O20 N11 . . . . 85.0(4) no
O13 Er1 O20 N11 . . . . 137.4(3) no
O14 Er1 O20 N11 . . . . -134.8(4) no
O16 Er1 O20 N11 . . . . -31.2(4) no
O17 Er1 O20 N11 . . . . 31.6(5) no
O19 Er1 O20 N11 . . . . -2.4(3) no
N1 P1 O1 Er1 . . . . -5.6(5) no
N3 P1 O1 Er1 . . . . 110.8(4) no
N4 P1 O1 Er1 . . . . -129.6(4) no
O1 P1 N1 C1 . . . . -164.2(5) no
N3 P1 N1 C1 . . . . 73.1(5) no
N4 P1 N1 C1 . . . . -42.8(5) no
O1 P1 N3 C8 . . . . -88.0(4) no
O1 P1 N3 C11 . . . . 50.5(4) no
N1 P1 N3 C8 . . . . 27.8(4) no
N1 P1 N3 C11 . . . . 166.3(4) no
N4 P1 N3 C8 . . . . 149.7(4) no
N4 P1 N3 C11 . . . . -71.8(4) no
O1 P1 N4 C12 . . . . 22.6(5) no
O1 P1 N4 C15 . . . . -167.3(4) no
N1 P1 N4 C12 . . . . -95.7(4) no
N1 P1 N4 C15 . . . . 74.4(5) no
N3 P1 N4 C12 . . . . 148.1(4) no
N3 P1 N4 C15 . . . . -41.8(5) no
N5 P2 O7 Er1 . . . . 131.6(5) no
N7 P2 O7 Er1 . . . . 16.0(6) no
N8 P2 O7 Er1 . . . . -105.6(5) no
O7 P2 N5 C16 . . . . -175.8(4) no
N7 P2 N5 C16 . . . . -51.0(5) no
N8 P2 N5 C16 . . . . 65.0(5) no
O7 P2 N7 C23 . . . . 71.1(4) no
O7 P2 N7 C26 . . . . -85.2(4) no
N5 P2 N7 C23 . . . . -44.1(4) no
N5 P2 N7 C26 . . . . 159.6(4) no
N8 P2 N7 C23 . . . . -165.8(4) no
N8 P2 N7 C26 . . . . 38.0(5) no
O7 P2 N8 C27 . . . . -179.1(4) no
O7 P2 N8 C30 . . . . -25.5(5) no
N5 P2 N8 C27 . . . . -63.0(5) no
N5 P2 N8 C30 . . . . 90.7(4) no
N7 P2 N8 C27 . . . . 52.2(5) no
N7 P2 N8 C30 . . . . -154.1(4) no
C10 O5 C9 C8 . . . . 61.2(5) no
C9 O5 C10 C11 . . . . -61.2(6) no
C14 O6 C13 C12 . . . . 59.8(6) no
C13 O6 C14 C15 . . . . -58.7(6) no
C25 O11 C24 C23 . . . . -58.9(5) no
C24 O11 C25 C26 . . . . 58.6(5) no
C29 O12 C28 C27 . . . . 58.7(6) no
C28 O12 C29 C30 . . . . -59.1(6) no
Er1 O13 N9 O14 . . . . -8.8(4) no
Er1 O13 N9 O15 . . . . 171.0(4) no
Er1 O14 N9 O13 . . . . 8.9(4) no
Er1 O14 N9 O15 . . . . -170.9(4) no
Er1 O16 N10 O17 . . . . 2.3(5) no
Er1 O16 N10 O18 . . . . -179.5(5) no
Er1 O17 N10 O16 . . . . -2.4(5) no
Er1 O17 N10 O18 . . . . 179.5(5) no
Er1 O19 N11 O20 . . . . -4.3(6) no
Er1 O19 N11 O21 . . . . 173.4(6) no
Er1 O20 N11 O19 . . . . 4.2(6) no
Er1 O20 N11 O21 . . . . -173.6(6) no
P1 N1 C1 O2 . . . . -6.5(8) no
P1 N1 C1 C2 . . . . 174.4(4) no
O3 N2 C5 C4 . . . . -0.1(9) no
O3 N2 C5 C6 . . . . 179.8(6) no
O4 N2 C5 C4 . . . . 179.1(6) no
O4 N2 C5 C6 . . . . -1.0(9) no
P1 N3 C8 C9 . . . . -167.3(4) no
C11 N3 C8 C9 . . . . 52.7(6) no
P1 N3 C11 C10 . . . . 163.3(4) no
C8 N3 C11 C10 . . . . -54.3(6) no
P1 N4 C12 C13 . . . . -130.6(4) no
C15 N4 C12 C13 . . . . 58.0(6) no
P1 N4 C15 C14 . . . . 132.7(4) no
C12 N4 C15 C14 . . . . -56.3(6) no
P2 N5 C16 O8 . . . . -0.3(8) no
P2 N5 C16 C17 . . . . 179.5(4) no
O9 N6 C20 C19 . . . . -177.1(6) no
O9 N6 C20 C21 . . . . 5.7(8) no
O10 N6 C20 C19 . . . . 5.1(9) no
O10 N6 C20 C21 . . . . -172.1(6) no
P2 N7 C23 C24 . . . . 144.0(4) no
C26 N7 C23 C24 . . . . -56.6(5) no
P2 N7 C26 C25 . . . . -144.8(4) no
C23 N7 C26 C25 . . . . 56.8(5) no
P2 N8 C27 C28 . . . . -148.4(4) no
C30 N8 C27 C28 . . . . 55.7(6) no
P2 N8 C30 C29 . . . . 144.9(4) no
C27 N8 C30 C29 . . . . -57.9(6) no
O2 C1 C2 C3 . . . . -6.6(8) no
O2 C1 C2 C7 . . . . 173.3(6) no
N1 C1 C2 C3 . . . . 172.6(5) no
N1 C1 C2 C7 . . . . -7.6(8) no
C1 C2 C3 C4 . . . . 179.0(5) no
C7 C2 C3 C4 . . . . -0.9(9) no
C1 C2 C7 C6 . . . . -178.8(6) no
C3 C2 C7 C6 . . . . 1.1(9) no
C2 C3 C4 C5 . . . . -0.8(9) no
C3 C4 C5 N2 . . . . -177.6(6) no
C3 C4 C5 C6 . . . . 2.5(10) no
N2 C5 C6 C7 . . . . 177.8(6) no
C4 C5 C6 C7 . . . . -2.3(10) no
C5 C6 C7 C2 . . . . 0.4(10) no
N3 C8 C9 O5 . . . . -56.8(6) no
O5 C10 C11 N3 . . . . 58.4(6) no
N4 C12 C13 O6 . . . . -59.0(6) no
O6 C14 C15 N4 . . . . 56.4(6) no
O8 C16 C17 C18 . . . . -168.9(5) no
O8 C16 C17 C22 . . . . 10.0(8) no
N5 C16 C17 C18 . . . . 11.4(8) no
N5 C16 C17 C22 . . . . -169.8(5) no
C16 C17 C18 C19 . . . . -179.4(6) no
C22 C17 C18 C19 . . . . 1.9(9) no
C16 C17 C22 C21 . . . . 179.1(5) no
C18 C17 C22 C21 . . . . -2.1(9) no
C17 C18 C19 C20 . . . . -0.5(9) no
C18 C19 C20 N6 . . . . -177.8(6) no
C18 C19 C20 C21 . . . . -0.8(9) no
N6 C20 C21 C22 . . . . 177.6(5) no
C19 C20 C21 C22 . . . . 0.6(9) no
C20 C21 C22 C17 . . . . 0.8(9) no
N7 C23 C24 O11 . . . . 58.0(5) no
O11 C25 C26 N7 . . . . -57.7(5) no
N8 C27 C28 O12 . . . . -56.7(6) no
O12 C29 C30 N8 . . . . 59.1(6) no
